data_4505845
loop_
_publ_author_name
'Chun, Hyungphil'
'Bernal, Ivan'

_publ_section_title
;
 Crystal Structures of Neutral Cobalt(III) Complexes:&#x2009; Common
 Hydrogen-Bonding Patterns Observed in Compounds of Different Molecular
 Structures
;
_journal_issue 2
_journal_name_full 'Crystal Growth &amp; Design'
_journal_page_first 143
_journal_paper_doi 10.1021/cg000003n
_journal_volume 1
_journal_year 2001
_chemical_formula_moiety 'C9 H17 Co N6'
_chemical_formula_sum 'C9 H17 Co N6'
_chemical_formula_weight 268.22
_chemical_name_systematic ' [N,N-(2-aminoethyl)-methyl-1,3-propanediamine]tricyanocobalt(III)'
_space_group_IT_number 2
_symmetry_cell_setting triclinic
_symmetry_space_group_name_Hall '-P 1'
_symmetry_space_group_name_H-M 'P -1'
_atom_sites_solution_hydrogens geom
_atom_sites_solution_primary direct
_atom_sites_solution_secondary difmap
_cell_angle_alpha 77.61(2)
_cell_angle_beta 78.56(2)
_cell_angle_gamma 68.17(3)
_cell_formula_units_Z 2
_cell_length_a 6.594(2)
_cell_length_b 7.217(3)
_cell_length_c 14.305(3)
_cell_measurement_reflns_used 25
_cell_measurement_temperature 293(2)
_cell_measurement_theta_max 14.75
_cell_measurement_theta_min 8.33
_cell_volume 611.9(4)
_computing_cell_refinement 'Enraf-Nonius CAD4-PC (Enraf-Nonius, 1989)'
_computing_data_collection 'Enraf-Nonius CAD4-PC (Enraf-Nonius, 1989)'
_computing_data_reduction 'NRCVAX DATRD2 (Le Page & Gabe, 1979)'
_computing_molecular_graphics 'ORTEP-III (Burnett & Johnson, 1996)'
_computing_structure_refinement 'SHELXL-93 (Sheldrick, 1993)'
_computing_structure_solution 'SHELXS-86 (Sheldrick, 1990)'
_diffrn_ambient_temperature 293(2)
_diffrn_measurement_device 'Enraf-Nonius CAD-4'
_diffrn_measurement_method \w--2\q
_diffrn_radiation_monochromator graphite
_diffrn_radiation_source 'fine-focus sealed tube'
_diffrn_radiation_type 'Mo K\a'
_diffrn_radiation_wavelength 0.71073
_diffrn_reflns_av_R_equivalents 0.0000
_diffrn_reflns_av_sigmaI/netI 0.0624
_diffrn_reflns_limit_h_max 7
_diffrn_reflns_limit_h_min -7
_diffrn_reflns_limit_k_max 8
_diffrn_reflns_limit_k_min 0
_diffrn_reflns_limit_l_max 16
_diffrn_reflns_limit_l_min -16
_diffrn_reflns_number 2149
_diffrn_reflns_theta_max 24.97
_diffrn_reflns_theta_min 2.94
_diffrn_standards_decay_% 0
_diffrn_standards_interval_time 240
_diffrn_standards_number 3
_exptl_absorpt_coefficient_mu 1.386
_exptl_absorpt_correction_T_max 0.9473
_exptl_absorpt_correction_T_min 0.4850
_exptl_absorpt_correction_type psi-scan
_exptl_absorpt_process_details 'NRCVAX ABSORP (Gabe et al., 1989)'
_exptl_crystal_colour yellow
_exptl_crystal_density_diffrn 1.456
_exptl_crystal_density_method 'not measured'
_exptl_crystal_description needle
_exptl_crystal_F_000 280
_exptl_crystal_size_max 0.36
_exptl_crystal_size_mid 0.18
_exptl_crystal_size_min 0.08
_refine_diff_density_max 1.790
_refine_diff_density_min -1.619
_refine_diff_density_rms 0.191
_refine_ls_extinction_method none
_refine_ls_goodness_of_fit_all 0.993
_refine_ls_goodness_of_fit_ref 1.097
_refine_ls_hydrogen_treatment constr
_refine_ls_matrix_type full
_refine_ls_number_parameters 145
_refine_ls_number_reflns 2149
_refine_ls_number_restraints 0
_refine_ls_restrained_S_all 0.993
_refine_ls_restrained_S_obs 1.097
_refine_ls_R_factor_all 0.1038
_refine_ls_R_factor_gt 0.0694
_refine_ls_shift/esd_mean 0.000
_refine_ls_shift/su_max 0.000
_refine_ls_structure_factor_coef Fsqd
_refine_ls_weighting_details 'w=1/[\s^2^(Fo^2^)+(0.1387P)^2^+0.0000P] where P=(Fo^2^+2Fc^2^)/3'
_refine_ls_weighting_scheme calc
_refine_ls_wR_factor_all 0.1827
_refine_ls_wR_factor_ref 0.1671
_reflns_number_gt 1507
_reflns_number_total 2149
_reflns_threshold_expression I>2\s(I)
_cod_data_source_file cg000003n.cif
_cod_data_source_block (3)
_cod_depositor_comments
;
The following automatic conversions were performed:

'_symmetry_cell_setting' value 'Triclinic' changed to 'triclinic'
according to /home/saulius/struct/CIF-dictionaries/cif_core.dic
dictionary named 'cif_core.dic' version 2.4.2 from 2011-04-26.

Automatic conversion script
Id: cif_fix_values 1715 2011-07-08 13:25:40Z adriana 
;
_cod_original_cell_volume 611.9(3)
_cod_database_code 4505845

loop_
_symmetry_equiv_pos_as_xyz
'x, y, z'
'-x, -y, -z'

loop_
_atom_site_aniso_label
_atom_site_aniso_U_11
_atom_site_aniso_U_22
_atom_site_aniso_U_33
_atom_site_aniso_U_23
_atom_site_aniso_U_13
_atom_site_aniso_U_12
Co 0.0178(4) 0.0274(5) 0.0208(4) 0.0016(3) -0.0092(3) -0.0081(3)
N1 0.030(3) 0.039(3) 0.020(2) 0.001(2) -0.011(2) -0.018(2)
N2 0.027(2) 0.025(3) 0.027(3) -0.002(2) -0.010(2) -0.008(2)
N3 0.027(3) 0.035(3) 0.027(3) 0.005(2) -0.011(2) -0.014(2)
N4 0.034(3) 0.074(4) 0.038(3) 0.000(3) -0.006(3) -0.029(3)
N5 0.055(4) 0.037(3) 0.067(4) -0.014(3) -0.007(3) -0.021(3)
N6 0.033(3) 0.072(4) 0.036(3) -0.014(3) -0.001(2) -0.030(3)
C1 0.041(4) 0.044(4) 0.036(4) 0.003(3) -0.018(3) -0.013(3)
C2 0.035(3) 0.033(3) 0.044(4) 0.003(3) -0.019(3) 0.001(3)
C3 0.047(4) 0.035(4) 0.039(4) -0.008(3) -0.010(3) -0.013(3)
C4 0.054(4) 0.051(4) 0.033(4) -0.010(3) -0.013(3) -0.021(3)
C5 0.029(3) 0.046(4) 0.025(3) 0.000(3) -0.014(2) -0.007(3)
C6 0.054(4) 0.046(4) 0.039(4) 0.006(3) -0.024(3) -0.007(3)
C7 0.026(3) 0.039(3) 0.023(3) 0.003(2) -0.014(2) -0.013(3)
C8 0.027(3) 0.033(3) 0.033(3) 0.002(3) -0.013(2) -0.014(3)
C9 0.028(3) 0.033(3) 0.023(3) -0.004(2) -0.011(2) -0.009(2)

loop_
_atom_site_label
_atom_site_type_symbol
_atom_site_fract_x
_atom_site_fract_y
_atom_site_fract_z
_atom_site_U_iso_or_equiv
_atom_site_thermal_displace_type
_atom_site_occupancy
_atom_site_calc_flag
_atom_site_refinement_flags
Co Co 0.25843(11) 0.04549(12) 0.28112(5) 0.0217(3) Uani 1 d .
N1 N 0.4050(8) -0.0491(7) 0.3976(3) 0.0278(11) Uani 1 d .
H1A H 0.5232(8) -0.0101(7) 0.3881(3) 0.033 Uiso 1 calc R
H1B H 0.3119(8) 0.0070(7) 0.4473(3) 0.033 Uiso 1 calc R
N2 N 0.3686(8) -0.2471(7) 0.2679(3) 0.0258(11) Uani 1 d .
H2 H 0.2563(8) -0.2938(7) 0.2950(3) 0.031 Uiso 1 calc R
N3 N 0.1006(8) 0.1333(7) 0.1631(3) 0.0295(11) Uani 1 d .
H3 H -0.0277(8) 0.1078(7) 0.1831(3) 0.035 Uiso 1 calc R
N4 N 0.6676(9) 0.1065(10) 0.1549(4) 0.0465(15) Uani 1 d .
N5 N 0.1308(10) 0.4638(9) 0.3324(5) 0.051(2) Uani 1 d .
N6 N -0.1684(9) 0.0114(10) 0.4003(4) 0.0433(14) Uani 1 d .
C1 C 0.4748(11) -0.2691(10) 0.4216(5) 0.040(2) Uani 1 d .
H1C H 0.3535(11) -0.3094(10) 0.4584(5) 0.048 Uiso 1 calc R
H1D H 0.5952(11) -0.3193(10) 0.4602(5) 0.048 Uiso 1 calc R
C2 C 0.5477(11) -0.3535(10) 0.3288(5) 0.040(2) Uani 1 d .
H2A H 0.6829(11) -0.3317(10) 0.2968(5) 0.049 Uiso 1 calc R
H2B H 0.5741(11) -0.4976(10) 0.3411(5) 0.049 Uiso 1 calc R
C3 C 0.4409(11) -0.3077(10) 0.1707(5) 0.040(2) Uani 1 d .
H3A H 0.4800(11) -0.4529(10) 0.1766(5) 0.048 Uiso 1 calc R
H3B H 0.5709(11) -0.2736(10) 0.1414(5) 0.048 Uiso 1 calc R
C4 C 0.2588(12) -0.2017(11) 0.1059(5) 0.043(2) Uani 1 d .
H4A H 0.3027(12) -0.2593(11) 0.0466(5) 0.052 Uiso 1 calc R
H4B H 0.1257(12) -0.2272(11) 0.1382(5) 0.052 Uiso 1 calc R
C5 C 0.2088(10) 0.0223(10) 0.0812(4) 0.0344(14) Uani 1 d .
H5A H 0.3454(10) 0.0476(10) 0.0558(4) 0.041 Uiso 1 calc R
H5B H 0.1145(10) 0.0751(10) 0.0305(4) 0.041 Uiso 1 calc R
C6 C 0.0339(12) 0.3523(11) 0.1258(5) 0.048(2) Uani 1 d .
H6A H -0.0371(12) 0.4273(11) 0.1783(5) 0.073 Uiso 1 calc R
H6B H -0.0665(12) 0.3858(11) 0.0795(5) 0.073 Uiso 1 calc R
H6C H 0.1619(12) 0.3860(11) 0.0955(5) 0.073 Uiso 1 calc R
C7 C 0.5168(9) 0.0813(9) 0.2025(4) 0.0285(13) Uani 1 d .
C8 C 0.1746(9) 0.3090(9) 0.3103(4) 0.0294(13) Uani 1 d .
C9 C -0.0053(9) 0.0226(9) 0.3570(4) 0.0269(12) Uani 1 d .

loop_
_atom_type_symbol
_atom_type_description
_atom_type_scat_dispersion_real
_atom_type_scat_dispersion_imag
_atom_type_scat_source
C C 0.0033 0.0016 'International Tables Vol C Tables 4.2.6.8 and 6.1.1.4'
H H 0.0000 0.0000 'International Tables Vol C Tables 4.2.6.8 and 6.1.1.4'
N N 0.0061 0.0033 'International Tables Vol C Tables 4.2.6.8 and 6.1.1.4'
Co Co 0.3494 0.9721 'International Tables Vol C Tables 4.2.6.8 and 6.1.1.4'

loop_
_geom_angle_atom_site_label_1
_geom_angle_atom_site_label_2
_geom_angle_atom_site_label_3
_geom_angle
C8 Co C9 88.9(2)
C8 Co C7 89.0(3)
C9 Co C7 177.3(3)
C8 Co N1 86.8(2)
C9 Co N1 89.4(2)
C7 Co N1 92.1(2)
C8 Co N2 171.5(2)
C9 Co N2 90.9(2)
C7 Co N2 91.3(2)
N1 Co N2 84.7(2)
C8 Co N3 94.9(2)
C9 Co N3 88.6(2)
C7 Co N3 89.9(2)
N1 Co N3 177.4(2)
N2 Co N3 93.6(2)
C1 N1 Co 110.7(4)
C2 N2 C3 109.6(5)
C2 N2 Co 107.7(4)
C3 N2 Co 119.7(4)
C5 N3 C6 108.2(5)
C5 N3 Co 116.8(4)
C6 N3 Co 114.9(4)
N1 C1 C2 107.7(5)
N2 C2 C1 107.0(5)
N2 C3 C4 111.1(5)
C5 C4 C3 113.4(6)
N3 C5 C4 114.2(5)
N4 C7 Co 178.6(6)
N5 C8 Co 176.1(6)
N6 C9 Co 177.8(5)

loop_
_geom_bond_atom_site_label_1
_geom_bond_atom_site_label_2
_geom_bond_distance
Co C8 1.888(6)
Co C9 1.902(6)
Co C7 1.918(6)
Co N1 1.959(5)
Co N2 2.000(5)
Co N3 2.020(5)
N1 C1 1.462(8)
N2 C2 1.480(8)
N2 C3 1.482(8)
N3 C5 1.474(8)
N3 C6 1.480(8)
N4 C7 1.139(8)
N5 C8 1.143(8)
N6 C9 1.151(8)
C1 C2 1.497(9)
C3 C4 1.530(10)
C4 C5 1.500(9)
